data_7244877
loop_
_publ_author_name
'Dey, Sandeep Kumar'
'Harmalkar, Sarvesh S.'
'Yadav, Rahul K. H. O.'
'Lama, Prem'
'Das, Gopal'

_publ_section_title
;
 Structure directing roles of weak noncovalent interactions and
 charge-assisted hydrogen bonds in the self-assembly of solvated podands:
 Example of an anion-assisted dimeric water capsule
;
_journal_name_full CrystEngComm
_journal_paper_doi 10.1039/D2CE00180B
_journal_year 2022
_chemical_formula_moiety 'C27 H33 N6, 3(Br), O'
_chemical_formula_sum 'C27 H33 Br3 N6 O'
_chemical_formula_weight 697.29
_chemical_name_systematic 'tris(4-aminopyridinium)mesitylene tribromide'
_space_group_crystal_system triclinic
_space_group_IT_number 2
_space_group_name_Hall '-P 1'
_space_group_name_H-M_alt 'P -1'
_atom_sites_solution_hydrogens mixed
_audit_creation_method SHELXL-2018/3
_audit_update_record
;
2021-09-17 deposited with the CCDC.	2022-04-21 downloaded from the CCDC.
;
_cell_angle_alpha 104.077(4)
_cell_angle_beta 105.163(3)
_cell_angle_gamma 96.007(5)
_cell_formula_units_Z 2
_cell_length_a 10.4686(12)
_cell_length_b 10.5937(10)
_cell_length_c 14.3939(18)
_cell_measurement_reflns_used 8052
_cell_measurement_temperature 296(2)
_cell_measurement_theta_max 24.56
_cell_measurement_theta_min 3.13
_cell_volume 1470.1(3)
_computing_cell_refinement 'Bruker SAINT'
_computing_data_collection 'Bruker APEX2'
_computing_data_reduction 'Bruker SAINT'
_computing_structure_refinement 'SHELXL-2018/3 (Sheldrick, 2018)'
_computing_structure_solution 'SHELXT 2018/2 (Sheldrick, 2018)'
_diffrn_ambient_temperature 296(2)
_diffrn_measured_fraction_theta_full 0.985
_diffrn_measured_fraction_theta_max 0.670
_diffrn_measurement_device_type 'Bruker D8 Quest'
_diffrn_measurement_method '\f and \w scans'
_diffrn_radiation_type MoK\a
_diffrn_radiation_wavelength 0.71073
_diffrn_reflns_av_R_equivalents 0.0313
_diffrn_reflns_av_unetI/netI 0.0514
_diffrn_reflns_Laue_measured_fraction_full 0.818
_diffrn_reflns_Laue_measured_fraction_max 0.670
_diffrn_reflns_limit_h_max 12
_diffrn_reflns_limit_h_min -12
_diffrn_reflns_limit_k_max 11
_diffrn_reflns_limit_k_min -13
_diffrn_reflns_limit_l_max 18
_diffrn_reflns_limit_l_min -18
_diffrn_reflns_number 8052
_diffrn_reflns_point_group_measured_fraction_full 0.985
_diffrn_reflns_point_group_measured_fraction_max 0.670
_diffrn_reflns_theta_full 25.242
_diffrn_reflns_theta_max 27.522
_diffrn_reflns_theta_min 2.603
_exptl_absorpt_coefficient_mu 4.147
_exptl_absorpt_correction_type multi-scan
_exptl_absorpt_process_details SADABS
_exptl_crystal_colour colorless
_exptl_crystal_density_diffrn 1.575
_exptl_crystal_description block
_exptl_crystal_F_000 700
_exptl_crystal_recrystallization_method 'Re-crystallisation from solvent: methanol'
_exptl_crystal_size_max 0.40
_exptl_crystal_size_mid 0.30
_exptl_crystal_size_min 0.20
_exptl_transmission_factor_max 0.971
_exptl_transmission_factor_min 0.949
_refine_diff_density_max 0.762
_refine_diff_density_min -0.985
_refine_diff_density_rms 0.099
_refine_ls_extinction_coef 0.0031(8)
_refine_ls_extinction_expression Fc^*^=kFc[1+0.001xFc^2^\l^3^/sin(2\q)]^-1/4^
_refine_ls_extinction_method 'SHELXL-2017/1 (Sheldrick 2018)'
_refine_ls_goodness_of_fit_ref 1.060
_refine_ls_hydrogen_treatment mixed
_refine_ls_matrix_type full
_refine_ls_number_parameters 338
_refine_ls_number_reflns 4542
_refine_ls_number_restraints 0
_refine_ls_restrained_S_all 1.060
_refine_ls_R_factor_all 0.0969
_refine_ls_R_factor_gt 0.0503
_refine_ls_shift/su_max 0.000
_refine_ls_shift/su_mean 0.000
_refine_ls_structure_factor_coef Fsqd
_refine_ls_weighting_details 'w=1/[\s^2^(Fo^2^)+(0.0498P)^2^+5.5563P] where P=(Fo^2^+2Fc^2^)/3'
_refine_ls_weighting_scheme calc
_refine_ls_wR_factor_gt 0.1132
_refine_ls_wR_factor_ref 0.1518
_reflns_Friedel_coverage 0.000
_reflns_number_gt 2900
_reflns_number_total 6692
_reflns_threshold_expression 'I > 2\s(I)'
_cod_data_source_file d2ce00180b2.cif
_cod_data_source_block Pod_Py_NH2_Br
_cod_database_code 7244877
_shelx_shelxl_version_number 2018/3
_shelx_space_group_comment
;
The symmetry employed for this shelxl refinement is uniquely defined
by the following loop, which should always be used as a source of
symmetry information in preference to the above space-group names.
They are only intended as comments.
;

loop_
_space_group_symop_operation_xyz
'x, y, z'
'-x, -y, -z'

loop_
_atom_site_label
_atom_site_type_symbol
_atom_site_fract_x
_atom_site_fract_y
_atom_site_fract_z
_atom_site_U_iso_or_equiv
_atom_site_adp_type
_atom_site_occupancy
_atom_site_site_symmetry_order
_atom_site_calc_flag
_atom_site_refinement_flags_posn
_atom_site_refinement_flags_adp
_atom_site_refinement_flags_occupancy
_atom_site_disorder_assembly
_atom_site_disorder_group
Br1 Br 0.37935(8) 0.07497(8) 0.78987(6) 0.0569(3) Uani 1 1 d . . . . .
Br2 Br 0.89767(9) 0.36546(8) 0.76289(7) 0.0625(3) Uani 1 1 d . . . . .
Br3 Br 0.42543(10) 0.62205(11) 0.72805(8) 0.0863(4) Uani 1 1 d . . . . .
N1 N 0.2199(5) 0.3296(5) -0.0264(4) 0.0349(12) Uani 1 1 d . . . . .
N5 N -0.0558(6) 0.2700(5) 0.3246(4) 0.0443(14) Uani 1 1 d . . . . .
N3 N 0.3246(5) 0.0305(6) 0.3327(4) 0.0455(15) Uani 1 1 d . . . . .
N2 N 0.4314(6) 0.6891(6) -0.0100(5) 0.0532(16) Uani 1 1 d . . . . .
H2A H 0.461510 0.750242 0.046021 0.064 Uiso 1 1 calc R U . . .
H2B H 0.444714 0.702932 -0.063483 0.064 Uiso 1 1 calc R U . . .
C3 C 0.0639(6) 0.0748(6) 0.2039(5) 0.0371(15) Uani 1 1 d . . . . .
C4 C 0.1759(6) 0.0433(6) 0.1724(5) 0.0357(15) Uani 1 1 d . . . . .
C10 C 0.1346(7) 0.1998(7) -0.0427(5) 0.0415(16) Uani 1 1 d . . . . .
H10A H 0.172557 0.130551 -0.078109 0.050 Uiso 1 1 calc R U . . .
H10B H 0.045705 0.197980 -0.085910 0.050 Uiso 1 1 calc R U . . .
C5 C 0.2048(6) 0.0908(7) 0.0952(5) 0.0394(16) Uani 1 1 d . . . . .
C8 C 0.0255(7) 0.0148(7) 0.2805(5) 0.0415(16) Uani 1 1 d . . . . .
H8A H 0.076116 0.067985 0.346885 0.062 Uiso 1 1 calc R U . . .
H8B H 0.044900 -0.073204 0.270766 0.062 Uiso 1 1 calc R U . . .
H8C H -0.068889 0.011722 0.272389 0.062 Uiso 1 1 calc R U . . .
C2 C -0.0091(6) 0.1639(7) 0.1668(5) 0.0383(15) Uani 1 1 d . . . . .
C15 C 0.2413(7) 0.3553(7) -0.1087(5) 0.0431(17) Uani 1 1 d . . . . .
H15 H 0.205634 0.291316 -0.170244 0.052 Uiso 1 1 calc R U . . .
N6 N 0.1161(7) 0.4098(7) 0.6314(5) 0.073(2) Uani 1 1 d . . . . .
H6A H 0.072236 0.393654 0.671265 0.087 Uiso 1 1 calc R U . . .
H6B H 0.196693 0.454534 0.655316 0.087 Uiso 1 1 calc R U . . .
C6 C 0.1196(6) 0.1678(6) 0.0509(5) 0.0369(15) Uani 1 1 d . . . . .
C13 C 0.3632(6) 0.5714(7) -0.0141(5) 0.0415(17) Uani 1 1 d . . . . .
C1 C 0.0148(6) 0.2088(6) 0.0886(5) 0.0399(16) Uani 1 1 d . . . . .
C12 C 0.3385(7) 0.5432(7) 0.0697(5) 0.0465(18) Uani 1 1 d . . . . .
H12 H 0.371425 0.606244 0.131915 0.056 Uiso 1 1 calc R U . . .
C11 C 0.2666(7) 0.4242(7) 0.0616(5) 0.0486(18) Uani 1 1 d . . . . .
H11 H 0.249461 0.408037 0.118268 0.058 Uiso 1 1 calc R U . . .
C14 C 0.3129(7) 0.4710(7) -0.1046(5) 0.0473(18) Uani 1 1 d . . . . .
H14 H 0.328945 0.484101 -0.162387 0.057 Uiso 1 1 calc R U . . .
C16 C 0.2655(7) -0.0373(7) 0.2233(5) 0.0472(18) Uani 1 1 d . . . . .
H16A H 0.213843 -0.123363 0.214057 0.057 Uiso 1 1 calc R U . . .
H16B H 0.337277 -0.050847 0.192883 0.057 Uiso 1 1 calc R U . . .
C9 C 0.3235(7) 0.0577(8) 0.0601(6) 0.0512(19) Uani 1 1 d . . . . .
H9A H 0.302429 -0.031699 0.017851 0.077 Uiso 1 1 calc R U . . .
H9B H 0.399742 0.066895 0.117020 0.077 Uiso 1 1 calc R U . . .
H9C H 0.344103 0.116875 0.022848 0.077 Uiso 1 1 calc R U . . .
C27 C 0.0688(8) 0.3441(7) 0.3650(6) 0.054(2) Uani 1 1 d . . . . .
H27 H 0.115481 0.363807 0.321957 0.065 Uiso 1 1 calc R U . . .
C22 C -0.1143(7) 0.2143(7) 0.2146(5) 0.0474(18) Uani 1 1 d . . . . .
H22A H -0.149666 0.281925 0.185937 0.057 Uiso 1 1 calc R U . . .
H22B H -0.188172 0.142131 0.200220 0.057 Uiso 1 1 calc R U . . .
C25 C 0.0590(8) 0.3655(8) 0.5320(6) 0.057(2) Uani 1 1 d . . . . .
C23 C -0.1259(8) 0.2472(7) 0.3877(6) 0.0533(19) Uani 1 1 d . . . . .
H23 H -0.213203 0.199388 0.360871 0.064 Uiso 1 1 calc R U . . .
C21 C 0.3052(7) -0.0264(8) 0.4033(6) 0.0518(19) Uani 1 1 d . . . . .
H21 H 0.261980 -0.114094 0.383288 0.062 Uiso 1 1 calc R U . . .
C20 C 0.3461(8) 0.0388(8) 0.5017(6) 0.058(2) Uani 1 1 d . . . . .
H20 H 0.331404 -0.003613 0.548417 0.070 Uiso 1 1 calc R U . . .
C7 C -0.0690(7) 0.2989(7) 0.0442(6) 0.0502(19) Uani 1 1 d . . . . .
H7A H -0.159491 0.252205 0.010725 0.075 Uiso 1 1 calc R U . . .
H7B H -0.031648 0.327398 -0.003054 0.075 Uiso 1 1 calc R U . . .
H7C H -0.069331 0.374654 0.096742 0.075 Uiso 1 1 calc R U . . .
C26 C 0.1291(8) 0.3912(8) 0.4654(6) 0.059(2) Uani 1 1 d . . . . .
H26 H 0.216090 0.439954 0.490080 0.071 Uiso 1 1 calc R U . . .
C24 C -0.0722(9) 0.2922(8) 0.4892(6) 0.059(2) Uani 1 1 d . . . . .
H24 H -0.122695 0.274244 0.530386 0.071 Uiso 1 1 calc R U . . .
C17 C 0.3908(8) 0.1542(8) 0.3618(6) 0.063(2) Uani 1 1 d . . . . .
H17 H 0.407087 0.192859 0.313495 0.076 Uiso 1 1 calc R U . . .
N4 N 0.4473(9) 0.2394(8) 0.6294(6) 0.103(3) Uani 1 1 d . . . . .
H4A H 0.431392 0.203118 0.673470 0.123 Uiso 1 1 calc R U . . .
H4B H 0.487063 0.320591 0.647407 0.123 Uiso 1 1 calc R U . . .
C19 C 0.4103(9) 0.1698(9) 0.5328(6) 0.068(2) Uani 1 1 d . . . . .
O1 O 0.6515(8) 0.4886(8) 0.6432(7) 0.119(3) Uani 1 1 d . . . . .
C18 C 0.4349(9) 0.2250(9) 0.4583(7) 0.074(3) Uani 1 1 d . . . . .
H18 H 0.482033 0.310985 0.476164 0.089 Uiso 1 1 calc R U . . .

loop_
_atom_site_aniso_label
_atom_site_aniso_U_11
_atom_site_aniso_U_22
_atom_site_aniso_U_33
_atom_site_aniso_U_23
_atom_site_aniso_U_13
_atom_site_aniso_U_12
Br1 0.0510(5) 0.0645(6) 0.0566(5) 0.0178(4) 0.0184(4) 0.0078(4)
Br2 0.0706(6) 0.0582(6) 0.0625(6) 0.0178(4) 0.0271(4) 0.0069(4)
Br3 0.0735(6) 0.1047(8) 0.0932(8) 0.0577(7) 0.0255(6) -0.0028(6)
N1 0.036(3) 0.037(3) 0.033(3) 0.015(2) 0.011(2) 0.003(2)
N5 0.048(3) 0.042(3) 0.040(3) 0.005(3) 0.019(3) 0.002(3)
N3 0.043(3) 0.050(4) 0.047(4) 0.028(3) 0.010(3) 0.001(3)
N2 0.053(4) 0.047(4) 0.060(4) 0.018(3) 0.018(3) -0.001(3)
C3 0.040(4) 0.037(4) 0.032(4) 0.011(3) 0.008(3) -0.001(3)
C4 0.037(3) 0.034(4) 0.039(4) 0.015(3) 0.012(3) 0.009(3)
C10 0.046(4) 0.043(4) 0.035(4) 0.017(3) 0.010(3) 0.002(3)
C5 0.039(4) 0.041(4) 0.039(4) 0.013(3) 0.013(3) 0.002(3)
C8 0.041(4) 0.051(4) 0.038(4) 0.019(3) 0.014(3) 0.011(3)
C2 0.037(3) 0.041(4) 0.038(4) 0.014(3) 0.012(3) 0.006(3)
C15 0.043(4) 0.047(4) 0.036(4) 0.012(3) 0.009(3) 0.000(3)
N6 0.074(5) 0.085(5) 0.046(4) 0.006(4) 0.016(4) -0.005(4)
C6 0.042(4) 0.033(4) 0.036(4) 0.013(3) 0.009(3) 0.001(3)
C13 0.033(3) 0.043(4) 0.054(5) 0.023(4) 0.013(3) 0.006(3)
C1 0.039(4) 0.033(4) 0.046(4) 0.012(3) 0.012(3) 0.003(3)
C12 0.047(4) 0.042(4) 0.043(4) 0.007(3) 0.011(3) -0.003(3)
C11 0.055(4) 0.055(5) 0.030(4) 0.008(3) 0.012(3) -0.002(4)
C14 0.053(4) 0.050(5) 0.036(4) 0.014(3) 0.011(3) 0.002(4)
C16 0.048(4) 0.056(5) 0.049(5) 0.028(4) 0.020(4) 0.015(4)
C9 0.044(4) 0.061(5) 0.057(5) 0.023(4) 0.024(4) 0.010(4)
C27 0.065(5) 0.045(5) 0.057(5) 0.010(4) 0.032(4) 0.002(4)
C22 0.049(4) 0.049(4) 0.047(5) 0.012(3) 0.019(4) 0.012(3)
C25 0.063(5) 0.051(5) 0.055(5) 0.008(4) 0.021(4) 0.002(4)
C23 0.054(5) 0.049(5) 0.059(5) 0.010(4) 0.027(4) 0.008(4)
C21 0.057(5) 0.048(5) 0.056(5) 0.031(4) 0.013(4) 0.004(4)
C20 0.061(5) 0.061(5) 0.046(5) 0.026(4) 0.000(4) -0.004(4)
C7 0.050(4) 0.050(5) 0.054(5) 0.022(4) 0.014(4) 0.013(4)
C26 0.057(5) 0.059(5) 0.051(5) 0.003(4) 0.019(4) -0.005(4)
C24 0.079(6) 0.055(5) 0.047(5) 0.010(4) 0.031(4) 0.005(4)
C17 0.060(5) 0.065(6) 0.056(6) 0.036(4) -0.003(4) -0.017(4)
N4 0.141(8) 0.090(6) 0.053(5) 0.026(5) 0.004(5) -0.038(6)
C19 0.068(5) 0.075(6) 0.049(5) 0.025(5) -0.001(4) -0.012(5)
O1 0.105(6) 0.120(6) 0.138(7) 0.053(6) 0.031(5) 0.024(5)
C18 0.083(6) 0.067(6) 0.062(6) 0.036(5) 0.001(5) -0.020(5)

loop_
_atom_type_symbol
_atom_type_description
_atom_type_scat_dispersion_real
_atom_type_scat_dispersion_imag
_atom_type_scat_source
C C 0.0033 0.0016 'International Tables Vol C Tables 4.2.6.8 and 6.1.1.4'
H H 0.0000 0.0000 'International Tables Vol C Tables 4.2.6.8 and 6.1.1.4'
Br Br -0.2901 2.4595 'International Tables Vol C Tables 4.2.6.8 and 6.1.1.4'
N N 0.0061 0.0033 'International Tables Vol C Tables 4.2.6.8 and 6.1.1.4'
O O 0.0106 0.0060 'International Tables Vol C Tables 4.2.6.8 and 6.1.1.4'

loop_
_geom_angle_atom_site_label_1
_geom_angle_atom_site_label_2
_geom_angle_atom_site_label_3
_geom_angle
_geom_angle_site_symmetry_1
_geom_angle_site_symmetry_3
_geom_angle_publ_flag
C11 N1 C15 118.9(6) . . ?
C11 N1 C10 124.8(6) . . ?
C15 N1 C10 116.1(5) . . ?
C27 N5 C23 118.2(6) . . ?
C27 N5 C22 121.0(6) . . ?
C23 N5 C22 120.8(6) . . ?
C17 N3 C21 118.6(7) . . ?
C17 N3 C16 119.1(6) . . ?
C21 N3 C16 122.1(6) . . ?
C13 N2 H2A 120.0 . . ?
C13 N2 H2B 120.0 . . ?
H2A N2 H2B 120.0 . . ?
C2 C3 C4 119.9(6) . . ?
C2 C3 C8 120.2(6) . . ?
C4 C3 C8 119.8(6) . . ?
C3 C4 C5 119.6(6) . . ?
C3 C4 C16 119.6(6) . . ?
C5 C4 C16 120.8(6) . . ?
N1 C10 C6 115.6(5) . . ?
N1 C10 H10A 108.4 . . ?
C6 C10 H10A 108.4 . . ?
N1 C10 H10B 108.4 . . ?
C6 C10 H10B 108.4 . . ?
H10A C10 H10B 107.4 . . ?
C6 C5 C4 119.0(6) . . ?
C6 C5 C9 120.6(6) . . ?
C4 C5 C9 120.5(6) . . ?
C3 C8 H8A 109.5 . . ?
C3 C8 H8B 109.5 . . ?
H8A C8 H8B 109.5 . . ?
C3 C8 H8C 109.5 . . ?
H8A C8 H8C 109.5 . . ?
H8B C8 H8C 109.5 . . ?
C1 C2 C3 121.1(6) . . ?
C1 C2 C22 120.0(6) . . ?
C3 C2 C22 118.9(6) . . ?
N1 C15 C14 121.9(7) . . ?
N1 C15 H15 119.1 . . ?
C14 C15 H15 119.1 . . ?
C25 N6 H6A 120.0 . . ?
C25 N6 H6B 120.0 . . ?
H6A N6 H6B 120.0 . . ?
C5 C6 C1 121.1(6) . . ?
C5 C6 C10 119.6(6) . . ?
C1 C6 C10 119.2(6) . . ?
N2 C13 C12 122.7(7) . . ?
N2 C13 C14 120.9(7) . . ?
C12 C13 C14 116.5(6) . . ?
C2 C1 C6 118.6(6) . . ?
C2 C1 C7 121.3(6) . . ?
C6 C1 C7 120.1(6) . . ?
C11 C12 C13 120.6(7) . . ?
C11 C12 H12 119.7 . . ?
C13 C12 H12 119.7 . . ?
N1 C11 C12 121.5(7) . . ?
N1 C11 H11 119.2 . . ?
C12 C11 H11 119.2 . . ?
C15 C14 C13 120.6(7) . . ?
C15 C14 H14 119.7 . . ?
C13 C14 H14 119.7 . . ?
N3 C16 C4 110.9(6) . . ?
N3 C16 H16A 109.5 . . ?
C4 C16 H16A 109.5 . . ?
N3 C16 H16B 109.5 . . ?
C4 C16 H16B 109.5 . . ?
H16A C16 H16B 108.1 . . ?
C5 C9 H9A 109.5 . . ?
C5 C9 H9B 109.5 . . ?
H9A C9 H9B 109.5 . . ?
C5 C9 H9C 109.5 . . ?
H9A C9 H9C 109.5 . . ?
H9B C9 H9C 109.5 . . ?
N5 C27 C26 123.0(7) . . ?
N5 C27 H27 118.5 . . ?
C26 C27 H27 118.5 . . ?
N5 C22 C2 111.0(5) . . ?
N5 C22 H22A 109.4 . . ?
C2 C22 H22A 109.4 . . ?
N5 C22 H22B 109.4 . . ?
C2 C22 H22B 109.4 . . ?
H22A C22 H22B 108.0 . . ?
N6 C25 C24 122.2(7) . . ?
N6 C25 C26 120.8(7) . . ?
C24 C25 C26 116.9(7) . . ?
N5 C23 C24 122.0(7) . . ?
N5 C23 H23 119.0 . . ?
C24 C23 H23 119.0 . . ?
C20 C21 N3 122.6(7) . . ?
C20 C21 H21 118.7 . . ?
N3 C21 H21 118.7 . . ?
C21 C20 C19 119.4(8) . . ?
C21 C20 H20 120.3 . . ?
C19 C20 H20 120.3 . . ?
C1 C7 H7A 109.5 . . ?
C1 C7 H7B 109.5 . . ?
H7A C7 H7B 109.5 . . ?
C1 C7 H7C 109.5 . . ?
H7A C7 H7C 109.5 . . ?
H7B C7 H7C 109.5 . . ?
C27 C26 C25 119.5(7) . . ?
C27 C26 H26 120.3 . . ?
C25 C26 H26 120.3 . . ?
C23 C24 C25 120.4(7) . . ?
C23 C24 H24 119.8 . . ?
C25 C24 H24 119.8 . . ?
N3 C17 C18 122.1(7) . . ?
N3 C17 H17 119.0 . . ?
C18 C17 H17 119.0 . . ?
C19 N4 H4A 120.0 . . ?
C19 N4 H4B 120.0 . . ?
H4A N4 H4B 120.0 . . ?
N4 C19 C20 121.2(8) . . ?
N4 C19 C18 121.9(8) . . ?
C20 C19 C18 116.9(8) . . ?
C17 C18 C19 120.2(8) . . ?
C17 C18 H18 119.9 . . ?
C19 C18 H18 119.9 . . ?

loop_
_geom_bond_atom_site_label_1
_geom_bond_atom_site_label_2
_geom_bond_distance
_geom_bond_site_symmetry_2
_geom_bond_publ_flag
N1 C11 1.343(8) . ?
N1 C15 1.346(8) . ?
N1 C10 1.490(8) . ?
N5 C27 1.350(9) . ?
N5 C23 1.356(9) . ?
N5 C22 1.481(9) . ?
N3 C17 1.329(9) . ?
N3 C21 1.348(9) . ?
N3 C16 1.492(9) . ?
N2 C13 1.350(8) . ?
N2 H2A 0.8600 . ?
N2 H2B 0.8600 . ?
C3 C2 1.394(9) . ?
C3 C4 1.407(9) . ?
C3 C8 1.516(9) . ?
C4 C5 1.412(9) . ?
C4 C16 1.503(9) . ?
C10 C6 1.509(9) . ?
C10 H10A 0.9700 . ?
C10 H10B 0.9700 . ?
C5 C6 1.406(9) . ?
C5 C9 1.502(9) . ?
C8 H8A 0.9600 . ?
C8 H8B 0.9600 . ?
C8 H8C 0.9600 . ?
C2 C1 1.392(9) . ?
C2 C22 1.520(9) . ?
C15 C14 1.348(10) . ?
C15 H15 0.9300 . ?
N6 C25 1.338(10) . ?
N6 H6A 0.8600 . ?
N6 H6B 0.8600 . ?
C6 C1 1.408(9) . ?
C13 C12 1.391(10) . ?
C13 C14 1.399(10) . ?
C1 C7 1.506(9) . ?
C12 C11 1.362(10) . ?
C12 H12 0.9300 . ?
C11 H11 0.9300 . ?
C14 H14 0.9300 . ?
C16 H16A 0.9700 . ?
C16 H16B 0.9700 . ?
C9 H9A 0.9600 . ?
C9 H9B 0.9600 . ?
C9 H9C 0.9600 . ?
C27 C26 1.358(10) . ?
C27 H27 0.9300 . ?
C22 H22A 0.9700 . ?
C22 H22B 0.9700 . ?
C25 C24 1.404(11) . ?
C25 C26 1.409(10) . ?
C23 C24 1.361(10) . ?
C23 H23 0.9300 . ?
C21 C20 1.345(11) . ?
C21 H21 0.9300 . ?
C20 C19 1.386(11) . ?
C20 H20 0.9300 . ?
C7 H7A 0.9600 . ?
C7 H7B 0.9600 . ?
C7 H7C 0.9600 . ?
C26 H26 0.9300 . ?
C24 H24 0.9300 . ?
C17 C18 1.338(11) . ?
C17 H17 0.9300 . ?
N4 C19 1.337(11) . ?
N4 H4A 0.8600 . ?
N4 H4B 0.8600 . ?
C19 C18 1.406(11) . ?
C18 H18 0.9300 . ?
